data_1505731
loop_
_publ_author_name
'Lindqvist-Reis, Patric'
'Walther, Clemens'
'Klenze, Reinhardt'
'Eichh\"ofer, Andreas'
'Fangh\"anel, Thomas'

_publ_section_title
;
 Large ground-state and excited-state crystal field splitting of
 8-fold-coordinate Cm3+ in [Y(H2O)8]Cl3.15-crown-5.
;
_journal_issue 11
_journal_name_full 'The journal of physical chemistry. B'
_journal_page_first 5279
_journal_page_last 5285
_journal_paper_doi 10.1021/jp0574100
_journal_volume 110
_journal_year 2006
_chemical_formula_sum 'C10 H36 Cl3 O13 Y'
_chemical_formula_weight 559.65
_chemical_name_common '[Y(H2O)8]Cl3*15-crown5'
_chemical_name_systematic
; 
 ? 
;
_space_group_IT_number 14
_symmetry_cell_setting monoclinic
_symmetry_space_group_name_Hall '-P 2yn'
_symmetry_space_group_name_H-M 'P 1 21/n 1'
_atom_sites_solution_hydrogens geom
_atom_sites_solution_primary direct
_atom_sites_solution_secondary difmap
_audit_creation_method SHELXL-97
_cell_angle_alpha 90.00
_cell_angle_beta 92.80(3)
_cell_angle_gamma 90.00
_cell_formula_units_Z 4
_cell_length_a 9.1848(18)
_cell_length_b 17.229(3)
_cell_length_c 15.299(3)
_cell_measurement_temperature 200(2)
_cell_volume 2418.1(8)
_computing_structure_refinement 'SHELXL-97 (Sheldrick, 1997)'
_computing_structure_solution 'SHELXS-97 (Sheldrick, 1990)'
_diffrn_ambient_temperature 200(2)
_diffrn_measured_fraction_theta_full 0.993
_diffrn_measured_fraction_theta_max 0.993
_diffrn_radiation_monochromator graphite
_diffrn_radiation_source 'fine-focus sealed tube'
_diffrn_radiation_type MoK\a
_diffrn_radiation_wavelength 0.71073
_diffrn_reflns_av_R_equivalents 0.0917
_diffrn_reflns_av_sigmaI/netI 0.0649
_diffrn_reflns_limit_h_max 11
_diffrn_reflns_limit_h_min -11
_diffrn_reflns_limit_k_max 19
_diffrn_reflns_limit_k_min -21
_diffrn_reflns_limit_l_max 19
_diffrn_reflns_limit_l_min -19
_diffrn_reflns_number 18808
_diffrn_reflns_theta_full 27.08
_diffrn_reflns_theta_max 27.08
_diffrn_reflns_theta_min 1.78
_exptl_absorpt_coefficient_mu 2.795
_exptl_crystal_colour colourless
_exptl_crystal_density_diffrn 1.537
_exptl_crystal_density_method 'not measured'
_exptl_crystal_description hexagonal
_exptl_crystal_F_000 1160
_exptl_crystal_size_max 0.16
_exptl_crystal_size_mid 0.12
_exptl_crystal_size_min 0.07
_refine_diff_density_max 0.632
_refine_diff_density_min -1.195
_refine_diff_density_rms 0.104
_refine_ls_extinction_method none
_refine_ls_goodness_of_fit_ref 0.886
_refine_ls_hydrogen_treatment mixed
_refine_ls_matrix_type full
_refine_ls_number_parameters 388
_refine_ls_number_reflns 5280
_refine_ls_number_restraints 1
_refine_ls_restrained_S_all 0.886
_refine_ls_R_factor_all 0.0641
_refine_ls_R_factor_gt 0.0472
_refine_ls_shift/su_max 0.000
_refine_ls_shift/su_mean 0.000
_refine_ls_structure_factor_coef Fsqd
_refine_ls_weighting_details 'calc w=1/[\s^2^(Fo^2^)+(0.1000P)^2^+0.0000P] where P=(Fo^2^+2Fc^2^)/3'
_refine_ls_weighting_scheme calc
_refine_ls_wR_factor_gt 0.1209
_refine_ls_wR_factor_ref 0.1338
_reflns_number_gt 4083
_reflns_number_total 5280
_reflns_threshold_expression >2sigma(I)
_cod_data_source_file jp0574100si20060123_021319.cif
_cod_data_source_block p21n
_cod_original_sg_symbol_H-M P2(1)/n
_cod_database_code 1505731

loop_
_symmetry_equiv_pos_as_xyz
'x, y, z'
'-x+1/2, y+1/2, -z+1/2'
'-x, -y, -z'
'x-1/2, -y-1/2, z-1/2'

loop_
_atom_site_label
_atom_site_type_symbol
_atom_site_fract_x
_atom_site_fract_y
_atom_site_fract_z
_atom_site_U_iso_or_equiv
_atom_site_adp_type
_atom_site_occupancy
_atom_site_symmetry_multiplicity
_atom_site_calc_flag
_atom_site_refinement_flags
Y1 Y 0.14266(3) 0.181133(18) 0.28013(2) 0.02557(12) Uani 1 1 d .
Cl1 Cl 0.64804(11) 0.16302(7) 0.33387(7) 0.0446(2) Uani 1 1 d .
Cl2 Cl 0.80624(11) 0.25296(7) 0.06225(6) 0.0437(2) Uani 1 1 d .
Cl3 Cl 0.33553(12) 0.17084(7) 0.00741(7) 0.0452(3) Uani 1 1 d .
O1 O -0.0401(3) 0.09062(18) 0.3153(2) 0.0448(7) Uani 1 1 d .
H1A H -0.143(6) 0.101(3) 0.327(4) 0.062(16) Uiso 1 1 d .
H1B H -0.042(7) 0.049(4) 0.302(4) 0.068(19) Uiso 1 1 d .
O2 O 0.3295(3) 0.1616(2) 0.3876(2) 0.0404(7) Uani 1 1 d .
H2A H 0.436(8) 0.156(4) 0.370(5) 0.08(2) Uiso 1 1 d .
H2B H 0.337(7) 0.180(3) 0.429(4) 0.055(18) Uiso 1 1 d .
O3 O 0.0643(3) 0.23038(18) 0.41467(18) 0.0381(6) Uani 1 1 d .
H3A H 0.125(6) 0.239(3) 0.458(4) 0.045(13) Uiso 1 1 d .
H3B H -0.015(5) 0.250(3) 0.428(3) 0.032(11) Uiso 1 1 d .
O4 O 0.0845(4) 0.16636(19) 0.13125(19) 0.0393(7) Uani 1 1 d .
H11A H 0.024(9) 0.187(4) 0.105(6) 0.10(3) Uiso 1 1 d .
H11B H 0.149(8) 0.167(4) 0.094(5) 0.07(2) Uiso 1 1 d .
O5 O 0.3706(3) 0.19621(18) 0.2074(2) 0.0358(6) Uani 1 1 d .
H5A H 0.451(6) 0.186(3) 0.239(4) 0.051(15) Uiso 1 1 d .
H5B H 0.379(7) 0.194(3) 0.167(4) 0.049(19) Uiso 1 1 d .
O6 O 0.2231(3) 0.05329(16) 0.2568(2) 0.0365(6) Uani 1 1 d .
H6A H 0.275(6) 0.024(4) 0.284(4) 0.060(17) Uiso 1 1 d .
H6B H 0.206(7) 0.019(4) 0.216(4) 0.070(18) Uiso 1 1 d .
O7 O -0.0887(3) 0.24570(17) 0.2563(2) 0.0353(6) Uani 1 1 d .
H7A H -0.144(8) 0.234(4) 0.284(5) 0.08(2) Uiso 1 1 d .
H7B H -0.124(6) 0.252(3) 0.209(4) 0.052(16) Uiso 1 1 d .
O8 O 0.1941(3) 0.31149(15) 0.2609(2) 0.0391(6) Uani 1 1 d D
H8A H 0.242(8) 0.334(4) 0.227(5) 0.07(2) Uiso 1 1 d .
H8B H 0.141(6) 0.348(3) 0.274(4) 0.070(19) Uiso 1 1 d D
O9 O 0.0906(3) 0.46297(19) 0.1324(2) 0.0479(7) Uani 1 1 d .
O10 O 0.3551(4) 0.3877(2) 0.1376(2) 0.0517(8) Uani 1 1 d .
O11 O 0.5550(3) 0.44816(18) 0.2685(2) 0.0486(7) Uani 1 1 d .
O12 O 0.3304(4) 0.46239(19) 0.3916(2) 0.0490(7) Uani 1 1 d .
O13 O 0.0488(3) 0.43889(16) 0.3103(2) 0.0448(7) Uani 1 1 d .
C1 C 0.1277(6) 0.4128(3) 0.0631(3) 0.0557(12) Uani 1 1 d .
H9A H 0.075(6) 0.428(3) 0.002(4) 0.066(17) Uiso 1 1 d .
H9B H 0.086(7) 0.356(4) 0.082(4) 0.077(19) Uiso 1 1 d .
C2 C 0.2894(6) 0.4116(3) 0.0559(3) 0.0598(13) Uani 1 1 d .
H10A H 0.312(4) 0.466(2) 0.037(2) 0.020(9) Uiso 1 1 d .
H10B H 0.328(7) 0.365(4) 0.004(4) 0.09(2) Uiso 1 1 d .
C3 C 0.5082(5) 0.3786(3) 0.1354(4) 0.0546(12) Uani 1 1 d .
H11B H 0.534(7) 0.328(4) 0.107(4) 0.073(19) Uiso 1 1 d .
H11A H 0.553(8) 0.415(4) 0.102(5) 0.09(2) Uiso 1 1 d .
C4 C 0.5707(5) 0.3738(3) 0.2283(4) 0.0545(12) Uani 1 1 d .
H12A H 0.479(6) 0.377(3) 0.265(3) 0.053(14) Uiso 1 1 d .
H12B H 0.695(6) 0.357(4) 0.229(4) 0.068(17) Uiso 1 1 d .
C5 C 0.5821(6) 0.4493(3) 0.3621(3) 0.0522(11) Uani 1 1 d .
H13A H 0.687(7) 0.427(4) 0.381(4) 0.08(2) Uiso 1 1 d .
H13B H 0.592(7) 0.512(4) 0.375(4) 0.08(2) Uiso 1 1 d .
C6 C 0.4566(6) 0.4172(3) 0.4121(4) 0.0548(12) Uani 1 1 d .
H14A H 0.432(7) 0.357(4) 0.386(4) 0.080(19) Uiso 1 1 d .
H14B H 0.491(7) 0.420(4) 0.478(5) 0.080(19) Uiso 1 1 d .
C7 C 0.2067(6) 0.4373(3) 0.4386(3) 0.0464(10) Uani 1 1 d .
H15A H 0.206(6) 0.379(4) 0.440(4) 0.061(16) Uiso 1 1 d .
H15B H 0.212(6) 0.455(3) 0.497(4) 0.057(15) Uiso 1 1 d .
C8 C 0.0704(6) 0.4716(3) 0.3958(3) 0.0480(10) Uani 1 1 d .
H16A H -0.027(6) 0.465(4) 0.433(4) 0.070(17) Uiso 1 1 d .
H16B H 0.077(6) 0.525(3) 0.387(3) 0.053(14) Uiso 1 1 d .
C9 C -0.0544(5) 0.4804(3) 0.2562(3) 0.0463(10) Uani 1 1 d .
H17A H -0.162(6) 0.474(3) 0.275(3) 0.051(14) Uiso 1 1 d .
H17B H -0.022(6) 0.544(3) 0.259(4) 0.060(15) Uiso 1 1 d .
C10 C -0.0506(5) 0.4495(3) 0.1644(4) 0.0508(11) Uani 1 1 d .
H18A H -0.121(6) 0.475(3) 0.118(3) 0.052(14) Uiso 1 1 d .
H18B H -0.077(6) 0.390(3) 0.161(4) 0.057(15) Uiso 1 1 d .

loop_
_atom_site_aniso_label
_atom_site_aniso_U_11
_atom_site_aniso_U_22
_atom_site_aniso_U_33
_atom_site_aniso_U_23
_atom_site_aniso_U_13
_atom_site_aniso_U_12
Y1 0.02693(18) 0.02274(17) 0.02648(18) -0.00086(12) -0.00431(11) 0.00107(12)
Cl1 0.0308(5) 0.0537(6) 0.0488(6) 0.0026(5) -0.0020(4) -0.0005(4)
Cl2 0.0436(5) 0.0540(6) 0.0322(5) 0.0033(4) -0.0117(4) 0.0077(4)
Cl3 0.0478(6) 0.0510(6) 0.0371(5) -0.0002(4) 0.0055(4) -0.0069(4)
O1 0.0391(16) 0.0271(14) 0.069(2) -0.0065(14) 0.0117(14) -0.0040(12)
O2 0.0332(14) 0.0570(18) 0.0299(15) -0.0070(14) -0.0097(12) 0.0061(13)
O3 0.0346(14) 0.0495(17) 0.0295(14) -0.0086(12) -0.0062(11) 0.0083(13)
O4 0.0397(15) 0.0526(18) 0.0248(13) -0.0031(12) -0.0059(12) 0.0068(13)
O5 0.0342(15) 0.0385(15) 0.0342(17) -0.0004(12) -0.0040(13) 0.0006(11)
O6 0.0373(15) 0.0237(13) 0.0479(17) -0.0040(12) -0.0044(12) 0.0042(11)
O7 0.0305(14) 0.0415(15) 0.0332(15) 0.0045(12) -0.0042(12) 0.0021(11)
O8 0.0419(15) 0.0247(13) 0.0513(18) 0.0002(12) 0.0089(13) 0.0016(12)
O9 0.0501(17) 0.0433(16) 0.0496(18) -0.0024(14) -0.0046(14) -0.0072(14)
O10 0.0565(19) 0.0495(18) 0.0492(18) 0.0010(15) 0.0046(15) -0.0038(15)
O11 0.0496(18) 0.0378(16) 0.058(2) 0.0074(14) -0.0047(14) 0.0043(13)
O12 0.0549(18) 0.0434(16) 0.0484(18) 0.0105(14) 0.0000(14) 0.0012(15)
O13 0.0560(18) 0.0308(14) 0.0474(17) -0.0063(12) 0.0011(14) 0.0019(13)
C1 0.062(3) 0.065(3) 0.039(2) -0.005(2) -0.012(2) 0.000(3)
C2 0.074(3) 0.061(3) 0.045(3) -0.002(2) 0.000(2) -0.003(3)
C3 0.050(3) 0.048(3) 0.067(3) -0.014(2) 0.022(2) -0.004(2)
C4 0.045(2) 0.037(2) 0.082(4) -0.001(2) 0.002(2) 0.0063(19)
C5 0.051(3) 0.055(3) 0.048(3) 0.012(2) -0.013(2) -0.001(2)
C6 0.059(3) 0.058(3) 0.047(3) 0.009(2) -0.006(2) 0.008(2)
C7 0.062(3) 0.042(2) 0.036(2) 0.0056(18) 0.0064(19) -0.006(2)
C8 0.062(3) 0.036(2) 0.048(2) -0.0086(19) 0.013(2) -0.004(2)
C9 0.035(2) 0.043(2) 0.060(3) -0.003(2) -0.0027(18) 0.0048(18)
C10 0.043(2) 0.045(2) 0.064(3) -0.002(2) -0.014(2) -0.0055(19)

loop_
_atom_type_symbol
_atom_type_description
_atom_type_scat_dispersion_real
_atom_type_scat_dispersion_imag
_atom_type_scat_source
C C 0.0033 0.0016 'International Tables Vol C Tables 4.2.6.8 and 6.1.1.4'
H H 0.0000 0.0000 'International Tables Vol C Tables 4.2.6.8 and 6.1.1.4'
O O 0.0106 0.0060 'International Tables Vol C Tables 4.2.6.8 and 6.1.1.4'
Cl Cl 0.1484 0.1585 'International Tables Vol C Tables 4.2.6.8 and 6.1.1.4'
Y Y -2.7962 3.5667 'International Tables Vol C Tables 4.2.6.8 and 6.1.1.4'

loop_
_geom_angle_atom_site_label_1
_geom_angle_atom_site_label_2
_geom_angle_atom_site_label_3
_geom_angle
O8 Y1 O4 91.17(12)
O8 Y1 O2 94.67(12)
O4 Y1 O2 142.77(12)
O8 Y1 O6 145.07(11)
O4 Y1 O6 78.95(12)
O2 Y1 O6 75.36(12)
O8 Y1 O3 80.53(11)
O4 Y1 O3 145.48(11)
O2 Y1 O3 71.64(11)
O6 Y1 O3 125.22(11)
O8 Y1 O1 144.79(11)
O4 Y1 O1 91.09(13)
O2 Y1 O1 104.40(12)
O6 Y1 O1 69.52(10)
O3 Y1 O1 77.90(12)
O8 Y1 O7 73.58(11)
O4 Y1 O7 75.19(12)
O2 Y1 O7 141.52(11)
O6 Y1 O7 133.56(10)
O3 Y1 O7 70.32(11)
O1 Y1 O7 73.10(11)
O8 Y1 O5 69.70(11)
O4 Y1 O5 74.06(12)
O2 Y1 O5 73.67(12)
O6 Y1 O5 75.37(10)
O3 Y1 O5 131.57(11)
O1 Y1 O5 143.93(11)
O7 Y1 O5 130.83(11)
C1 O9 C10 114.3(4)
C3 O10 C2 113.0(4)
C4 O11 C5 115.0(4)
C6 O12 C7 112.3(4)
C9 O13 C8 113.2(3)
O9 C1 C2 109.8(4)
O10 C2 C1 108.6(4)
O10 C3 C4 108.4(4)
O11 C4 C3 108.3(4)
O11 C5 C6 113.4(4)
O12 C6 C5 108.7(4)
O12 C7 C8 108.9(4)
O13 C8 C7 108.6(4)
O13 C9 C10 108.7(4)
O9 C10 C9 109.0(4)

loop_
_geom_bond_atom_site_label_1
_geom_bond_atom_site_label_2
_geom_bond_distance
Y1 O8 2.317(3)
Y1 O4 2.328(3)
Y1 O2 2.342(3)
Y1 O6 2.356(3)
Y1 O3 2.370(3)
Y1 O1 2.372(3)
Y1 O7 2.411(3)
Y1 O5 2.433(3)
O9 C1 1.422(6)
O9 C10 1.427(6)
O10 C3 1.417(6)
O10 C2 1.423(6)
O11 C4 1.431(6)
O11 C5 1.442(6)
O12 C6 1.420(6)
O12 C7 1.440(6)
O13 C9 1.421(5)
O13 C8 1.429(6)
C1 C2 1.495(8)
C3 C4 1.509(8)
C5 C6 1.519(8)
C7 C8 1.505(7)
C9 C10 1.504(7)
